data_1508082
loop_
_publ_author_name
'Butovskii, Mikhail V.'
'D\"oring, Christian'
'Bezugly, Viktor'
'Wagner, Frank R.'
'Grin, Yuri'
'Kempe, Rhett'

_publ_section_title
;
 Molecules containing rare-earth atoms solely bonded by transition metals.
;
_journal_issue 9
_journal_name_full 'Nature chemistry'
_journal_page_first 741
_journal_page_last 744
_journal_paper_doi 10.1038/nchem.718
_journal_volume 2
_journal_year 2010
_chemical_formula_sum 'C55 H62 La2 O2 Re4'
_chemical_formula_weight 1777.67
_chemical_name_common compound4
_chemical_name_systematic
;
 bis[(di-\h5-cyclopentadienyl-ruthenyl)(\h5-cyclopentadienyl-\h5-\m3-cyclopentadiendiyl-ruthenyl)(tetrahydrofuran)lanthanum]
;
_space_group_IT_number 14
_symmetry_cell_setting monoclinic
_symmetry_space_group_name_Hall '-P 2yn'
_symmetry_space_group_name_H-M 'P 1 21/n 1'
_atom_sites_solution_hydrogens geom
_atom_sites_solution_primary direct
_atom_sites_solution_secondary difmap
_audit_creation_method SHELXL-97
_cell_angle_alpha 90.00
_cell_angle_beta 94.794(4)
_cell_angle_gamma 90.00
_cell_formula_units_Z 4
_cell_length_a 12.2420(6)
_cell_length_b 21.6120(11)
_cell_length_c 17.7620(9)
_cell_measurement_reflns_used all
_cell_measurement_temperature 133(2)
_cell_measurement_theta_max 52.09
_cell_measurement_theta_min 2.98
_cell_volume 4682.9(4)
_computing_data_collection X-AREA-STOE
_computing_structure_refinement 'SHELXL-97 (Sheldrick, 1997)'
_computing_structure_solution SIR97
_diffrn_ambient_temperature 133(2)
_diffrn_measured_fraction_theta_full 0.989
_diffrn_measured_fraction_theta_max 0.989
_diffrn_measurement_device_type STOE-IPDSII
_diffrn_measurement_method w/s
_diffrn_radiation_monochromator graphite
_diffrn_radiation_source 'fine-focus sealed tube'
_diffrn_radiation_type MoK\a
_diffrn_radiation_wavelength 0.71069
_diffrn_reflns_av_R_equivalents 0.0864
_diffrn_reflns_av_sigmaI/netI 0.1050
_diffrn_reflns_limit_h_max 14
_diffrn_reflns_limit_h_min -14
_diffrn_reflns_limit_k_max 0
_diffrn_reflns_limit_k_min -26
_diffrn_reflns_limit_l_max 21
_diffrn_reflns_limit_l_min -21
_diffrn_reflns_number 16849
_diffrn_reflns_theta_full 25.70
_diffrn_reflns_theta_max 25.70
_diffrn_reflns_theta_min 1.49
_exptl_absorpt_coefficient_mu 12.124
_exptl_absorpt_correction_T_max 0.5229
_exptl_absorpt_correction_T_min 0.0490
_exptl_absorpt_correction_type numerical
_exptl_crystal_colour yellow
_exptl_crystal_density_diffrn 2.521
_exptl_crystal_density_method 'not measured'
_exptl_crystal_description needle
_exptl_crystal_F_000 3288
_exptl_crystal_size_max 0.33
_exptl_crystal_size_mid 0.17
_exptl_crystal_size_min 0.05
_refine_diff_density_max 1.863
_refine_diff_density_min -1.868
_refine_diff_density_rms 0.267
_refine_ls_extinction_method none
_refine_ls_goodness_of_fit_ref 0.952
_refine_ls_hydrogen_treatment constr
_refine_ls_matrix_type full
_refine_ls_number_parameters 579
_refine_ls_number_reflns 8812
_refine_ls_number_restraints 12
_refine_ls_restrained_S_all 0.952
_refine_ls_R_factor_all 0.0780
_refine_ls_R_factor_gt 0.0469
_refine_ls_shift/su_max 0.002
_refine_ls_shift/su_mean 0.000
_refine_ls_structure_factor_coef Fsqd
_refine_ls_weighting_details 'calc w=1/[\s^2^(Fo^2^)+(0.0376P)^2^+0.0000P] where P=(Fo^2^+2Fc^2^)/3'
_refine_ls_weighting_scheme calc
_refine_ls_wR_factor_gt 0.0868
_refine_ls_wR_factor_ref 0.0949
_reflns_number_gt 6301
_reflns_number_total 8812
_reflns_threshold_expression >2sigma(I)
_cod_data_source_file nchem.718-s5.cif
_cod_data_source_block k719ma
_cod_depositor_comments
;
 Replacing the '?' symbol with the '\h' substring in the
 _chemical_name_systematic data item value.

 Antanas Vaitkus,
 2018-08-28

 Replacing the "&#x00B5;" substring with the "\m" substring in the
 _chemical_name_systematic data item value.

 Antanas Vaitkus,
 2017-03-30
;
_cod_original_sg_symbol_H-M P2(1)/n
_cod_database_code 1508082

loop_
_symmetry_equiv_pos_as_xyz
'x, y, z'
'-x+1/2, y+1/2, -z+1/2'
'-x, -y, -z'
'x-1/2, -y-1/2, z-1/2'

loop_
_atom_site_label
_atom_site_type_symbol
_atom_site_fract_x
_atom_site_fract_y
_atom_site_fract_z
_atom_site_U_iso_or_equiv
_atom_site_adp_type
_atom_site_occupancy
_atom_site_symmetry_multiplicity
_atom_site_calc_flag
_atom_site_refinement_flags
_atom_site_disorder_assembly
_atom_site_disorder_group
C1 C 1.0007(10) 0.1626(6) 0.1607(7) 0.031(3) Uani 1 1 d . B .
C2 C 0.9128(10) 0.1254(6) 0.1251(6) 0.025(3) Uani 1 1 d . . .
H2 H 0.9159 0.0818 0.1190 0.030 Uiso 1 1 calc R . .
C3 C 0.8207(11) 0.1630(7) 0.1005(7) 0.037(3) Uani 1 1 d . . .
H3 H 0.7546 0.1492 0.0739 0.045 Uiso 1 1 calc R . .
C4 C 0.8456(10) 0.2238(6) 0.1226(7) 0.033(3) Uani 1 1 d . . .
H4 H 0.7977 0.2583 0.1158 0.039 Uiso 1 1 calc R . .
C5 C 0.9550(11) 0.2251(6) 0.1569(7) 0.032(3) Uani 1 1 d . . .
H5 H 0.9927 0.2613 0.1748 0.038 Uiso 1 1 calc R . .
C6 C 1.2590(9) 0.1935(6) 0.2259(7) 0.027(3) Uani 1 1 d . B .
C7 C 1.2526(10) 0.2614(7) 0.2196(7) 0.032(3) Uani 1 1 d . B .
H7 H 1.1918 0.2838 0.1968 0.038 Uiso 1 1 calc R . .
C8 C 1.3516(12) 0.2886(7) 0.2529(7) 0.038(3) Uani 1 1 d . B .
H8 H 1.3672 0.3316 0.2556 0.045 Uiso 1 1 calc R . .
C9 C 1.4218(11) 0.2413(7) 0.2808(7) 0.033(3) Uani 1 1 d . B .
H9 H 1.4931 0.2467 0.3054 0.040 Uiso 1 1 calc R . .
C10 C 1.3674(10) 0.1837(7) 0.2658(7) 0.033(3) Uani 1 1 d . B .
H10 H 1.3972 0.1443 0.2798 0.039 Uiso 1 1 calc R . .
C11 C 1.0530(12) 0.0279(6) 0.2761(7) 0.035(3) Uani 1 1 d . B .
H11 H 1.0063 0.0589 0.2533 0.042 Uiso 1 1 calc R . .
C12 C 1.0215(10) -0.0207(6) 0.3263(8) 0.035(3) Uani 1 1 d . . .
H12 H 0.9500 -0.0279 0.3415 0.042 Uiso 1 1 calc R . .
C13 C 1.1152(13) -0.0550(6) 0.3481(7) 0.036(3) Uani 1 1 d . . .
H13 H 1.1189 -0.0893 0.3817 0.044 Uiso 1 1 calc R . .
C14 C 1.2041(13) -0.0301(6) 0.3119(7) 0.038(3) Uani 1 1 d . . .
H14 H 1.2773 -0.0452 0.3169 0.045 Uiso 1 1 calc R . .
C15 C 1.1663(11) 0.0205(7) 0.2675(6) 0.033(3) Uani 1 1 d . . .
H15 H 1.2090 0.0454 0.2371 0.040 Uiso 1 1 calc R . .
C16 C 1.1211(11) 0.1228(6) 0.4613(7) 0.031(3) Uani 1 1 d . B .
H16 H 1.0748 0.1567 0.4467 0.038 Uiso 1 1 calc R . .
C17 C 1.2359(10) 0.1174(6) 0.4480(7) 0.029(3) Uani 1 1 d . . .
H17 H 1.2778 0.1469 0.4232 0.035 Uiso 1 1 calc R . .
C18 C 1.2745(11) 0.0597(7) 0.4788(7) 0.037(3) Uani 1 1 d . . .
H18 H 1.3468 0.0438 0.4779 0.044 Uiso 1 1 calc R . .
C19 C 1.1844(12) 0.0295(6) 0.5114(6) 0.033(3) Uani 1 1 d . . .
H19 H 1.1871 -0.0094 0.5363 0.039 Uiso 1 1 calc R . .
C20 C 1.0894(11) 0.0690(6) 0.4998(6) 0.026(3) Uani 1 1 d U . .
H20 H 1.0184 0.0604 0.5151 0.032 Uiso 1 1 calc R . .
C21 C 0.8535(11) 0.1299(7) 0.3430(7) 0.036(3) Uani 1 1 d . . .
H21 H 0.9144 0.1094 0.3685 0.044 Uiso 1 1 calc R . .
C22 C 0.8339(11) 0.1941(7) 0.3456(7) 0.033(3) Uani 1 1 d . . .
H22 H 0.8790 0.2242 0.3719 0.040 Uiso 1 1 calc R . .
C23 C 0.7334(12) 0.2051(7) 0.3011(7) 0.037(3) Uani 1 1 d . . .
H23 H 0.6984 0.2441 0.2931 0.044 Uiso 1 1 calc R . .
C24 C 0.6950(11) 0.1474(7) 0.2710(8) 0.037(3) Uani 1 1 d . . .
H24 H 0.6299 0.1416 0.2388 0.044 Uiso 1 1 calc R . .
C25 C 0.7679(11) 0.1002(7) 0.2960(7) 0.035(3) Uani 1 1 d . . .
H25 H 0.7618 0.0574 0.2843 0.042 Uiso 1 1 calc R . .
C26 C 1.1958(14) 0.2827(7) 0.4139(9) 0.048(4) Uani 1 1 d . B .
H26A H 1.2620 0.2634 0.3955 0.057 Uiso 1 1 calc R . .
H26B H 1.1893 0.2690 0.4665 0.057 Uiso 1 1 calc R . .
C27 C 1.2039(17) 0.3530(8) 0.4103(10) 0.060(5) Uani 1 1 d . . .
H27A H 1.2782 0.3664 0.3991 0.072 Uiso 1 1 calc R A 1
H27B H 1.1856 0.3723 0.4583 0.072 Uiso 1 1 calc R A 1
C28A C 1.1172(19) 0.3693(10) 0.344(2) 0.053(10) Uani 0.71(6) 1 d P B 1
H28A H 1.0826 0.4099 0.3532 0.064 Uiso 0.71(6) 1 calc PR B 1
H28B H 1.1508 0.3707 0.2957 0.064 Uiso 0.71(6) 1 calc PR B 1
C28B C 1.107(4) 0.370(2) 0.397(3) 0.033(16) Uani 0.29(6) 1 d PU B 2
H28C H 1.1057 0.4109 0.3711 0.040 Uiso 0.29(6) 1 calc PR B 2
H28D H 1.0732 0.3758 0.4455 0.040 Uiso 0.29(6) 1 calc PR B 2
C29 C 1.0384(13) 0.3201(7) 0.3451(10) 0.048(4) Uani 1 1 d . . .
H29A H 0.9990 0.3151 0.2944 0.057 Uiso 1 1 calc R B 1
H29B H 0.9841 0.3290 0.3820 0.057 Uiso 1 1 calc R B 1
C30 C 1.1705(12) 0.0360(6) 0.0707(7) 0.034(3) Uani 1 1 d . B .
H30 H 1.1205 0.0443 0.1076 0.041 Uiso 1 1 calc R . .
C31 C 1.1550(12) -0.0071(6) 0.0091(7) 0.032(3) Uani 1 1 d . B .
H31 H 1.0929 -0.0330 -0.0018 0.038 Uiso 1 1 calc R . .
C32 C 1.2469(11) -0.0042(6) -0.0316(8) 0.034(3) Uani 1 1 d . B .
H32 H 1.2574 -0.0282 -0.0752 0.040 Uiso 1 1 calc R . .
C33 C 1.3214(11) 0.0389(6) 0.0005(8) 0.035(3) Uani 1 1 d . B .
H33 H 1.3900 0.0498 -0.0171 0.042 Uiso 1 1 calc R . .
C34 C 1.2736(12) 0.0636(7) 0.0661(8) 0.038(4) Uani 1 1 d . B .
H34 H 1.3064 0.0935 0.1001 0.045 Uiso 1 1 calc R . .
C35 C 1.1523(12) 0.3507(7) 0.0656(9) 0.044(4) Uani 1 1 d . . .
H35A H 1.2302 0.3451 0.0841 0.053 Uiso 1 1 calc R . .
H35B H 1.1126 0.3696 0.1061 0.053 Uiso 1 1 calc R . .
C36 C 1.1414(18) 0.3899(8) -0.0057(10) 0.063(5) Uani 1 1 d . . .
H36A H 1.1284 0.4338 0.0070 0.076 Uiso 1 1 calc R . .
H36B H 1.2091 0.3874 -0.0324 0.076 Uiso 1 1 calc R . .
C37 C 1.0452(14) 0.3644(7) -0.0546(9) 0.049(4) Uani 1 1 d . . .
H37A H 1.0680 0.3500 -0.1038 0.059 Uiso 1 1 calc R . .
H37B H 0.9869 0.3959 -0.0636 0.059 Uiso 1 1 calc R . .
C38 C 1.0065(11) 0.3108(7) -0.0087(9) 0.040(4) Uani 1 1 d . . .
H38A H 0.9454 0.3236 0.0210 0.049 Uiso 1 1 calc R . .
H38B H 0.9820 0.2758 -0.0418 0.049 Uiso 1 1 calc R . .
C39 C 1.4130(10) 0.2021(7) 0.0379(7) 0.034(3) Uani 1 1 d . B .
H39 H 1.3622 0.1769 0.0084 0.041 Uiso 1 1 calc R . .
C40 C 1.5061(12) 0.1802(7) 0.0863(8) 0.040(3) Uani 1 1 d . B .
H40 H 1.5281 0.1385 0.0954 0.048 Uiso 1 1 calc R . .
C41 C 1.5573(11) 0.2344(8) 0.1168(8) 0.041(3) Uani 1 1 d . B .
H41 H 1.6217 0.2351 0.1507 0.049 Uiso 1 1 calc R . .
C42 C 1.4995(13) 0.2865(7) 0.0899(7) 0.039(3) Uani 1 1 d . B .
H42 H 1.5174 0.3282 0.1021 0.047 Uiso 1 1 calc R . .
C43 C 1.4105(12) 0.2664(7) 0.0420(8) 0.042(3) Uani 1 1 d . B .
H43 H 1.3570 0.2923 0.0164 0.050 Uiso 1 1 calc R . .
C44 C 1.0312(12) 0.1530(6) -0.0681(7) 0.035(3) Uani 1 1 d . B .
H44 H 0.9818 0.1669 -0.0332 0.042 Uiso 1 1 calc R . .
C45 C 1.0176(11) 0.1008(7) -0.1168(7) 0.036(3) Uani 1 1 d . B .
H45 H 0.9570 0.0732 -0.1198 0.043 Uiso 1 1 calc R . .
C46 C 1.1068(13) 0.0968(7) -0.1590(7) 0.041(4) Uani 1 1 d . B .
H46 H 1.1164 0.0664 -0.1964 0.050 Uiso 1 1 calc R . .
C47 C 1.1825(13) 0.1451(6) -0.1382(7) 0.039(3) Uani 1 1 d . B .
H47 H 1.2513 0.1522 -0.1579 0.047 Uiso 1 1 calc R . .
C48 C 1.1345(11) 0.1806(7) -0.0822(7) 0.035(3) Uani 1 1 d . B .
H48 H 1.1655 0.2166 -0.0581 0.042 Uiso 1 1 calc R . .
O1 O 1.0992(8) 0.2651(4) 0.3662(5) 0.037(2) Uani 1 1 d . B .
O2 O 1.1041(8) 0.2939(4) 0.0414(5) 0.035(2) Uani 1 1 d . . .
La1 La 1.09219(5) 0.16129(3) 0.29693(4) 0.02275(15) Uani 1 1 d . . .
La2 La 1.16755(6) 0.18523(3) 0.08715(4) 0.02373(16) Uani 1 1 d . B .
Re1 Re 0.85322(4) 0.16810(2) 0.22606(3) 0.02398(12) Uani 1 1 d . B .
Re2 Re 1.14350(4) 0.04053(2) 0.38823(3) 0.02515(12) Uani 1 1 d . B .
Re3 Re 1.16668(4) 0.08571(2) -0.03871(3) 0.02793(12) Uani 1 1 d . . .
Re4 Re 1.39117(4) 0.23046(2) 0.15746(3) 0.02470(12) Uani 1 1 d . . .
C54 C 0.6252(15) 0.9368(7) 0.2862(10) 0.052(4) Uani 1 1 d . . .
C52 C 0.4791(16) 1.0101(9) 0.3035(11) 0.059(5) Uani 1 1 d . . .
H52 H 0.4287 1.0277 0.3353 0.070 Uiso 1 1 calc R . .
C55 C 0.6991(18) 0.8869(9) 0.3167(10) 0.065(5) Uani 1 1 d . . .
H55A H 0.6775 0.8477 0.2921 0.098 Uiso 1 1 calc R . .
H55B H 0.6939 0.8833 0.3713 0.098 Uiso 1 1 calc R . .
H55C H 0.7747 0.8968 0.3069 0.098 Uiso 1 1 calc R . .
C49 C 0.6272(14) 0.9587(9) 0.2136(10) 0.054(4) Uani 1 1 d . . .
H49 H 0.6784 0.9423 0.1815 0.065 Uiso 1 1 calc R . .
C53 C 0.5481(16) 0.9646(9) 0.3317(11) 0.062(5) Uani 1 1 d . . .
H53 H 0.5446 0.9511 0.3824 0.074 Uiso 1 1 calc R . .
C51 C 0.4801(16) 1.0324(9) 0.2274(11) 0.062(5) Uani 1 1 d . . .
H51 H 0.4323 1.0640 0.2072 0.074 Uiso 1 1 calc R . .
C50 C 0.5545(17) 1.0047(8) 0.1871(12) 0.063(5) Uani 1 1 d . . .
H50 H 0.5577 1.0177 0.1362 0.076 Uiso 1 1 calc R . .

loop_
_atom_site_aniso_label
_atom_site_aniso_U_11
_atom_site_aniso_U_22
_atom_site_aniso_U_33
_atom_site_aniso_U_23
_atom_site_aniso_U_13
_atom_site_aniso_U_12
C1 0.024(6) 0.038(7) 0.031(6) 0.006(6) 0.011(5) -0.006(6)
C2 0.026(6) 0.034(7) 0.017(5) -0.005(5) 0.005(4) 0.000(5)
C3 0.033(7) 0.056(9) 0.021(6) 0.000(6) -0.008(5) 0.006(7)
C4 0.026(7) 0.040(8) 0.033(7) 0.006(6) 0.010(5) 0.002(6)
C5 0.029(7) 0.039(7) 0.028(6) -0.006(6) -0.001(5) -0.004(6)
C6 0.012(6) 0.045(8) 0.027(6) 0.004(5) 0.013(4) -0.004(5)
C7 0.023(6) 0.047(8) 0.027(6) -0.005(6) 0.009(5) 0.007(6)
C8 0.040(8) 0.045(8) 0.028(6) -0.008(6) 0.007(6) -0.010(7)
C9 0.027(7) 0.050(8) 0.023(6) 0.000(6) 0.000(5) -0.009(6)
C10 0.025(7) 0.051(8) 0.023(6) 0.006(6) 0.005(5) -0.007(6)
C11 0.045(8) 0.041(8) 0.017(5) -0.011(6) -0.014(5) 0.003(6)
C12 0.019(7) 0.042(8) 0.044(7) -0.010(6) 0.007(5) -0.011(6)
C13 0.059(9) 0.023(6) 0.028(6) 0.004(5) 0.008(6) -0.009(6)
C14 0.048(9) 0.034(7) 0.032(7) -0.010(6) 0.005(6) 0.006(6)
C15 0.040(8) 0.050(8) 0.012(5) 0.001(5) 0.017(5) 0.001(6)
C16 0.033(7) 0.028(7) 0.033(6) -0.002(6) 0.001(5) 0.005(6)
C17 0.028(7) 0.032(7) 0.025(6) 0.001(5) -0.007(5) -0.015(5)
C18 0.028(7) 0.049(8) 0.031(6) -0.007(6) -0.008(5) 0.010(6)
C19 0.049(8) 0.039(7) 0.010(5) -0.004(5) 0.000(5) 0.000(6)
C20 0.035(6) 0.030(5) 0.016(4) -0.009(4) 0.013(4) 0.000(5)
C21 0.021(7) 0.063(10) 0.026(6) 0.008(6) 0.004(5) -0.007(6)
C22 0.032(7) 0.048(8) 0.021(6) -0.019(6) 0.014(5) -0.007(6)
C23 0.042(8) 0.048(8) 0.022(6) -0.005(6) 0.016(5) 0.009(7)
C24 0.019(7) 0.049(8) 0.041(7) 0.000(7) 0.002(5) -0.001(6)
C25 0.028(7) 0.044(8) 0.036(7) 0.009(6) 0.017(5) -0.006(6)
C26 0.054(10) 0.040(8) 0.046(8) -0.011(7) -0.024(8) -0.003(7)
C27 0.082(14) 0.050(10) 0.044(9) -0.013(8) -0.015(9) -0.001(9)
C28A 0.038(13) 0.037(12) 0.08(3) 0.012(13) 0.007(12) 0.014(10)
C28B 0.038(18) 0.031(17) 0.031(19) -0.003(9) 0.003(9) -0.002(9)
C29 0.044(9) 0.036(8) 0.063(10) -0.005(7) 0.003(7) 0.011(7)
C30 0.051(9) 0.034(7) 0.018(5) 0.001(5) 0.008(5) 0.003(6)
C31 0.045(8) 0.018(6) 0.032(6) 0.001(5) 0.004(6) -0.005(6)
C32 0.034(7) 0.029(7) 0.038(7) 0.001(6) 0.006(6) -0.010(6)
C33 0.017(6) 0.034(7) 0.055(8) -0.009(7) 0.007(5) 0.000(6)
C34 0.043(9) 0.038(7) 0.029(6) 0.003(6) -0.014(6) -0.004(6)
C35 0.035(8) 0.044(8) 0.054(9) -0.023(7) 0.004(7) 0.002(7)
C36 0.097(15) 0.033(8) 0.063(11) 0.002(8) 0.031(10) 0.000(9)
C37 0.064(11) 0.046(9) 0.039(8) 0.017(7) 0.017(7) 0.016(8)
C38 0.026(7) 0.043(8) 0.050(8) 0.011(7) -0.011(6) 0.001(6)
C39 0.022(6) 0.063(10) 0.019(6) -0.013(6) 0.016(5) -0.006(6)
C40 0.047(9) 0.040(8) 0.035(7) 0.013(6) 0.014(6) 0.013(7)
C41 0.025(7) 0.059(9) 0.039(7) 0.007(7) 0.007(5) 0.005(7)
C42 0.056(9) 0.039(8) 0.025(6) 0.007(6) 0.014(6) -0.012(7)
C43 0.035(8) 0.048(9) 0.045(8) 0.017(7) 0.011(6) 0.006(7)
C44 0.042(8) 0.035(7) 0.026(6) 0.006(6) -0.008(6) 0.006(6)
C45 0.027(7) 0.059(9) 0.020(6) 0.005(6) -0.003(5) -0.001(6)
C46 0.066(10) 0.046(8) 0.010(5) -0.004(6) -0.008(6) -0.002(7)
C47 0.054(9) 0.034(7) 0.029(7) 0.006(6) 0.000(6) -0.007(7)
C48 0.040(8) 0.049(8) 0.016(5) -0.001(6) 0.006(5) -0.012(7)
O1 0.038(5) 0.037(5) 0.036(5) -0.008(4) -0.004(4) 0.005(4)
O2 0.037(5) 0.028(5) 0.038(5) 0.003(4) -0.006(4) -0.005(4)
La1 0.0211(3) 0.0282(4) 0.0192(3) 0.0000(3) 0.0033(2) -0.0019(3)
La2 0.0216(4) 0.0302(4) 0.0196(3) -0.0003(3) 0.0029(2) -0.0020(3)
Re1 0.0190(2) 0.0313(3) 0.0220(2) -0.0022(2) 0.00391(17) -0.0015(2)
Re2 0.0274(3) 0.0278(2) 0.0207(2) 0.0012(2) 0.00428(18) 0.0001(2)
Re3 0.0327(3) 0.0297(3) 0.0215(2) -0.0018(2) 0.00311(19) -0.0026(2)
Re4 0.0190(2) 0.0331(3) 0.0223(2) 0.0008(2) 0.00343(17) -0.0026(2)
C54 0.056(11) 0.036(8) 0.064(11) -0.014(8) 0.004(8) 0.003(8)
C52 0.063(12) 0.056(11) 0.059(11) -0.001(9) 0.014(8) -0.010(9)
C55 0.094(15) 0.057(11) 0.046(9) -0.001(9) 0.009(9) -0.009(10)
C49 0.042(9) 0.061(11) 0.062(10) -0.001(9) 0.020(7) -0.010(8)
C53 0.066(12) 0.065(12) 0.054(10) -0.009(9) 0.010(9) -0.019(10)
C51 0.058(11) 0.062(12) 0.069(11) -0.020(10) 0.019(9) 0.014(10)
C50 0.086(14) 0.038(9) 0.066(11) 0.011(9) 0.006(10) -0.015(9)

loop_
_atom_type_symbol
_atom_type_description
_atom_type_scat_dispersion_real
_atom_type_scat_dispersion_imag
_atom_type_scat_source
C C 0.0033 0.0016 'International Tables Vol C Tables 4.2.6.8 and 6.1.1.4'
H H 0.0000 0.0000 'International Tables Vol C Tables 4.2.6.8 and 6.1.1.4'
O O 0.0106 0.0060 'International Tables Vol C Tables 4.2.6.8 and 6.1.1.4'
La La -0.2871 2.4523 'International Tables Vol C Tables 4.2.6.8 and 6.1.1.4'
Re Re -1.0185 7.2310 'International Tables Vol C Tables 4.2.6.8 and 6.1.1.4'

loop_
_geom_angle_atom_site_label_1
_geom_angle_atom_site_label_2
_geom_angle_atom_site_label_3
_geom_angle
C2 C1 C5 103.0(10)
C2 C1 Re1 69.6(7)
C5 C1 Re1 69.6(8)
C2 C1 La2 118.7(9)
C5 C1 La2 96.8(8)
Re1 C1 La2 165.9(7)
C2 C1 La1 130.7(8)
C5 C1 La1 100.8(8)
Re1 C1 La1 79.6(4)
La2 C1 La1 100.3(4)
C3 C2 C1 111.0(11)
C3 C2 Re1 72.8(7)
C1 C2 Re1 72.3(7)
C4 C3 C2 107.5(11)
C4 C3 Re1 69.9(7)
C2 C3 Re1 69.6(6)
C3 C4 C5 108.3(12)
C3 C4 Re1 73.3(8)
C5 C4 Re1 71.3(7)
C4 C5 C1 110.1(11)
C4 C5 Re1 70.8(8)
C1 C5 Re1 71.9(8)
C4 C5 La2 127.9(9)
C1 C5 La2 55.2(7)
Re1 C5 La2 127.0(5)
C10 C6 C7 102.8(11)
C10 C6 Re4 69.5(7)
C7 C6 Re4 69.0(7)
C10 C6 La1 116.4(8)
C7 C6 La1 105.5(8)
Re4 C6 La1 173.1(6)
C10 C6 La2 137.8(9)
C7 C6 La2 88.9(7)
Re4 C6 La2 77.7(4)
La1 C6 La2 98.5(4)
C8 C7 C6 109.9(11)
C8 C7 Re4 70.8(8)
C6 C7 Re4 72.4(7)
C8 C7 La2 141.3(9)
C6 C7 La2 61.5(6)
Re4 C7 La2 70.8(3)
C9 C8 C7 108.7(13)
C9 C8 Re4 71.8(8)
C7 C8 Re4 71.3(7)
C8 C9 C10 107.9(11)
C8 C9 Re4 71.1(7)
C10 C9 Re4 71.6(7)
C9 C10 C6 110.7(12)
C9 C10 Re4 70.7(7)
C6 C10 Re4 72.1(7)
C15 C11 C12 107.3(11)
C15 C11 Re2 72.0(6)
C12 C11 Re2 71.1(6)
C15 C11 La1 88.5(9)
C12 C11 La1 133.0(8)
Re2 C11 La1 72.6(3)
C13 C12 C11 107.5(12)
C13 C12 Re2 71.0(7)
C11 C12 Re2 70.7(6)
C12 C13 C14 108.6(12)
C12 C13 Re2 72.3(8)
C14 C13 Re2 71.7(7)
C15 C14 C13 108.7(13)
C15 C14 Re2 72.2(8)
C13 C14 Re2 70.9(8)
C14 C15 C11 107.9(13)
C14 C15 Re2 70.9(7)
C11 C15 Re2 70.8(7)
C20 C16 C17 108.7(11)
C20 C16 Re2 71.3(7)
C17 C16 Re2 70.9(7)
C20 C16 La1 132.4(8)
C17 C16 La1 84.3(8)
Re2 C16 La1 70.6(3)
C18 C17 C16 107.6(12)
C18 C17 Re2 70.7(7)
C16 C17 Re2 71.2(7)
C17 C18 C19 108.0(12)
C17 C18 Re2 71.8(6)
C19 C18 Re2 71.1(6)
C20 C19 C18 108.0(11)
C20 C19 Re2 71.5(6)
C18 C19 Re2 70.8(7)
C16 C20 C19 107.6(12)
C16 C20 Re2 71.6(7)
C19 C20 Re2 70.7(7)
C22 C21 C25 110.0(12)
C22 C21 Re1 71.4(8)
C25 C21 Re1 71.4(7)
C21 C22 C23 106.7(11)
C21 C22 Re1 71.8(7)
C23 C22 Re1 70.7(7)
C24 C23 C22 107.7(12)
C24 C23 Re1 70.8(8)
C22 C23 Re1 71.9(7)
C25 C24 C23 109.7(11)
C25 C24 Re1 73.0(8)
C23 C24 Re1 71.6(8)
C24 C25 C21 105.9(13)
C24 C25 Re1 70.2(8)
C21 C25 Re1 71.2(7)
O1 C26 C27 106.8(11)
C28B C27 C26 104(3)
C28B C27 C28A 38(3)
C26 C27 C28A 102.5(13)
C29 C28A C27 104.0(19)
C27 C28B C29 110(4)
C28A C29 O1 106.4(13)
C28A C29 C28B 36(2)
O1 C29 C28B 100.0(19)
C34 C30 C31 107.0(13)
C34 C30 Re3 72.3(7)
C31 C30 Re3 69.8(7)
C32 C31 C30 107.8(12)
C32 C31 Re3 71.0(8)
C30 C31 Re3 72.1(7)
C31 C32 C33 110.4(13)
C31 C32 Re3 71.9(8)
C33 C32 Re3 72.8(8)
C32 C33 C34 106.3(13)
C32 C33 Re3 70.2(8)
C34 C33 Re3 72.0(7)
C30 C34 C33 108.4(11)
C30 C34 Re3 70.9(7)
C33 C34 Re3 70.0(7)
C30 C34 La2 87.9(9)
C33 C34 La2 129.7(9)
Re3 C34 La2 71.6(4)
O2 C35 C36 103.1(12)
C37 C36 C35 106.6(14)
C36 C37 C38 103.5(12)
O2 C38 C37 104.0(11)
C43 C39 C40 108.3(12)
C43 C39 Re4 70.9(8)
C40 C39 Re4 71.3(7)
C41 C40 C39 105.0(12)
C41 C40 Re4 70.3(9)
C39 C40 Re4 71.1(7)
C42 C41 C40 109.9(11)
C42 C41 Re4 71.8(8)
C40 C41 Re4 72.8(9)
C41 C42 C43 107.9(13)
C41 C42 Re4 71.6(8)
C43 C42 Re4 71.9(8)
C39 C43 C42 108.9(12)
C39 C43 Re4 72.8(8)
C42 C43 Re4 71.6(8)
C45 C44 C48 106.4(13)
C45 C44 Re3 70.9(7)
C48 C44 Re3 70.4(8)
C46 C45 C44 108.8(13)
C46 C45 Re3 71.5(7)
C44 C45 Re3 71.9(7)
C45 C46 C47 110.1(13)
C45 C46 Re3 72.3(7)
C47 C46 Re3 71.0(7)
C48 C47 C46 106.2(14)
C48 C47 Re3 71.6(8)
C46 C47 Re3 71.4(8)
C47 C48 C44 108.6(12)
C47 C48 Re3 70.9(8)
C44 C48 Re3 71.9(8)
C47 C48 La2 133.6(9)
C44 C48 La2 83.5(7)
Re3 C48 La2 71.1(3)
C29 O1 C26 108.5(10)
C29 O1 La1 127.2(8)
C26 O1 La1 120.3(8)
C35 O2 C38 105.3(10)
C35 O2 La2 126.0(7)
C38 O2 La2 128.5(7)
O1 La1 C1 115.9(4)
O1 La1 C6 90.2(4)
C1 La1 C6 80.7(4)
O1 La1 C11 156.8(4)
C1 La1 C11 80.8(4)
C6 La1 C11 109.3(4)
O1 La1 C16 77.3(3)
C1 La1 C16 156.1(4)
C6 La1 C16 120.8(4)
C11 La1 C16 81.7(3)
O1 La1 Re1 98.4(2)
C1 La1 Re1 45.2(3)
C6 La1 Re1 123.2(2)
C11 La1 Re1 81.8(3)
C16 La1 Re1 115.9(3)
O1 La1 Re2 119.2(2)
C1 La1 Re2 123.5(3)
C6 La1 Re2 110.3(3)
C11 La1 Re2 42.8(2)
C16 La1 Re2 42.6(2)
Re1 La1 Re2 113.30(2)
O1 La1 La2 109.8(2)
C1 La1 La2 39.7(3)
C6 La1 La2 41.2(3)
C11 La1 La2 93.4(3)
C16 La1 La2 158.2(3)
Re1 La1 La2 84.103(19)
Re2 La1 La2 123.34(2)
C1 La2 O2 95.9(4)
C1 La2 C6 80.2(4)
O2 La2 C6 109.1(4)
C1 La2 C34 105.7(4)
O2 La2 C34 152.7(4)
C6 La2 C34 91.3(4)
C1 La2 C7 86.8(4)
O2 La2 C7 79.8(3)
C6 La2 C7 29.6(4)
C34 La2 C7 117.4(3)
C1 La2 C48 117.3(4)
O2 La2 C48 72.7(4)
C6 La2 C48 162.4(4)
C34 La2 C48 82.4(4)
C7 La2 C48 144.7(4)
C1 La2 Re4 125.1(3)
O2 La2 Re4 94.19(18)
C6 La2 Re4 45.7(3)
C34 La2 Re4 87.1(2)
C7 La2 Re4 42.6(2)
C48 La2 Re4 117.3(3)
C1 La2 C5 28.0(4)
O2 La2 C5 68.4(4)
C6 La2 C5 84.9(3)
C34 La2 C5 133.5(4)
C7 La2 C5 77.3(3)
C48 La2 C5 111.3(3)
Re4 La2 C5 119.9(2)
C1 La2 Re3 106.3(3)
O2 La2 Re3 114.9(2)
C6 La2 Re3 134.4(3)
C34 La2 Re3 43.1(2)
C7 La2 Re3 158.4(2)
C48 La2 Re3 42.5(3)
Re4 La2 Re3 117.58(3)
C5 La2 Re3 121.9(2)
C1 La2 La1 40.0(3)
O2 La2 La1 109.2(2)
C6 La2 La1 40.3(3)
C34 La2 La1 98.2(3)
C7 La2 La1 54.7(3)
C48 La2 La1 156.7(3)
Re4 La2 La1 85.904(19)
C5 La2 La1 52.3(2)
Re3 La2 La1 127.05(3)
C4 Re1 C2 62.6(5)
C4 Re1 C5 37.9(4)
C2 Re1 C5 62.4(5)
C4 Re1 C24 116.0(5)
C2 Re1 C24 125.0(5)
C5 Re1 C24 150.8(5)
C4 Re1 C23 108.8(5)
C2 Re1 C23 157.9(4)
C5 Re1 C23 124.7(5)
C24 Re1 C23 37.6(5)
C4 Re1 C22 131.3(5)
C2 Re1 C22 162.5(5)
C5 Re1 C22 120.1(5)
C24 Re1 C22 62.6(5)
C23 Re1 C22 37.4(5)
C4 Re1 C1 64.7(5)
C2 Re1 C1 38.1(4)
C5 Re1 C1 38.5(5)
C24 Re1 C1 162.4(5)
C23 Re1 C1 159.9(5)
C22 Re1 C1 131.6(5)
C4 Re1 C21 168.1(6)
C2 Re1 C21 129.0(5)
C5 Re1 C21 140.3(4)
C24 Re1 C21 61.4(5)
C23 Re1 C21 61.5(5)
C22 Re1 C21 36.8(6)
C1 Re1 C21 121.7(5)
C4 Re1 C3 36.8(5)
C2 Re1 C3 37.6(5)
C5 Re1 C3 62.1(5)
C24 Re1 C3 105.3(5)
C23 Re1 C3 123.2(5)
C22 Re1 C3 159.9(5)
C1 Re1 C3 64.1(5)
C21 Re1 C3 153.6(6)
C4 Re1 C25 146.8(5)
C2 Re1 C25 112.4(5)
C5 Re1 C25 172.1(5)
C24 Re1 C25 36.8(5)
C23 Re1 C25 62.5(6)
C22 Re1 C25 62.9(5)
C1 Re1 C25 133.6(5)
C21 Re1 C25 37.5(5)
C3 Re1 C25 118.0(5)
C4 Re1 La1 109.9(3)
C2 Re1 La1 86.8(3)
C5 Re1 La1 72.1(3)
C24 Re1 La1 132.4(3)
C23 Re1 La1 115.1(3)
C22 Re1 La1 78.2(3)
C1 Re1 La1 55.2(3)
C21 Re1 La1 71.1(3)
C3 Re1 La1 119.2(4)
C25 Re1 La1 102.3(3)
C13 Re2 C14 37.4(6)
C13 Re2 C11 62.6(5)
C14 Re2 C11 62.1(5)
C13 Re2 C18 119.7(5)
C14 Re2 C18 108.3(5)
C11 Re2 C18 162.7(6)
C13 Re2 C19 103.6(5)
C14 Re2 C19 118.1(5)
C11 Re2 C19 158.4(5)
C18 Re2 C19 38.1(5)
C13 Re2 C12 36.7(5)
C14 Re2 C12 62.0(5)
C11 Re2 C12 38.2(5)
C18 Re2 C12 152.7(5)
C19 Re2 C12 120.8(5)
C13 Re2 C15 62.3(5)
C14 Re2 C15 36.9(5)
C11 Re2 C15 37.2(5)
C18 Re2 C15 126.5(5)
C19 Re2 C15 153.3(5)
C12 Re2 C15 62.6(5)
C13 Re2 C20 119.7(5)
C14 Re2 C20 151.1(5)
C11 Re2 C20 132.1(5)
C18 Re2 C20 63.5(5)
C19 Re2 C20 37.9(5)
C12 Re2 C20 111.6(5)
C15 Re2 C20 168.6(5)
C13 Re2 C17 155.9(5)
C14 Re2 C17 128.6(6)
C11 Re2 C17 135.8(5)
C18 Re2 C17 37.5(5)
C19 Re2 C17 63.0(5)
C12 Re2 C17 167.2(5)
C15 Re2 C17 120.3(5)
C20 Re2 C17 63.1(5)
C13 Re2 C16 155.7(5)
C14 Re2 C16 166.1(5)
C11 Re2 C16 123.0(5)
C18 Re2 C16 62.9(5)
C19 Re2 C16 62.6(5)
C12 Re2 C16 130.8(5)
C15 Re2 C16 138.2(5)
C20 Re2 C16 37.1(5)
C17 Re2 C16 37.9(5)
C13 Re2 La1 126.8(3)
C14 Re2 La1 108.9(4)
C11 Re2 La1 64.6(4)
C18 Re2 La1 108.9(4)
C19 Re2 La1 128.6(4)
C12 Re2 La1 98.3(4)
C15 Re2 La1 72.4(4)
C20 Re2 La1 99.8(3)
C17 Re2 La1 72.2(3)
C16 Re2 La1 66.8(3)
C32 Re3 C31 37.1(5)
C32 Re3 C47 119.8(6)
C31 Re3 C47 149.1(5)
C32 Re3 C33 37.0(5)
C31 Re3 C33 62.6(5)
C47 Re3 C33 112.9(6)
C32 Re3 C46 105.4(5)
C31 Re3 C46 116.6(5)
C47 Re3 C46 37.6(5)
C33 Re3 C46 124.1(6)
C32 Re3 C48 156.0(5)
C31 Re3 C48 165.7(5)
C47 Re3 C48 37.5(5)
C33 Re3 C48 131.1(5)
C46 Re3 C48 61.8(5)
C32 Re3 C30 62.6(5)
C31 Re3 C30 38.1(5)
C47 Re3 C30 170.8(5)
C33 Re3 C30 63.1(6)
C46 Re3 C30 151.6(5)
C48 Re3 C30 138.1(5)
C32 Re3 C45 120.7(5)
C31 Re3 C45 107.5(5)
C47 Re3 C45 62.4(5)
C33 Re3 C45 154.4(5)
C46 Re3 C45 36.2(6)
C48 Re3 C45 62.2(5)
C30 Re3 C45 125.1(5)
C32 Re3 C34 62.0(5)
C31 Re3 C34 62.2(5)
C47 Re3 C34 135.0(5)
C33 Re3 C34 38.0(6)
C46 Re3 C34 161.9(6)
C48 Re3 C34 124.2(5)
C30 Re3 C34 36.8(5)
C45 Re3 C34 160.8(6)
C32 Re3 C44 156.5(5)
C31 Re3 C44 128.0(5)
C47 Re3 C44 63.1(6)
C33 Re3 C44 166.5(5)
C46 Re3 C44 61.6(6)
C48 Re3 C44 37.7(5)
C30 Re3 C44 118.7(5)
C45 Re3 C44 37.2(5)
C34 Re3 C44 134.8(5)
C32 Re3 La2 127.1(3)
C31 Re3 La2 110.6(3)
C47 Re3 La2 100.3(4)
C33 Re3 La2 98.0(3)
C46 Re3 La2 127.0(4)
C48 Re3 La2 66.4(3)
C30 Re3 La2 72.9(3)
C45 Re3 La2 107.5(4)
C34 Re3 La2 65.3(4)
C44 Re3 La2 71.0(3)
C8 Re4 C7 37.9(5)
C8 Re4 C9 37.1(5)
C7 Re4 C9 62.9(5)
C8 Re4 C10 62.4(5)
C7 Re4 C10 62.7(5)
C9 Re4 C10 37.7(5)
C8 Re4 C41 119.8(5)
C7 Re4 C41 156.6(5)
C9 Re4 C41 103.6(5)
C10 Re4 C41 119.4(5)
C8 Re4 C42 106.6(6)
C7 Re4 C42 128.7(6)
C9 Re4 C42 114.8(5)
C10 Re4 C42 147.8(5)
C41 Re4 C42 36.6(6)
C8 Re4 C43 124.0(6)
C7 Re4 C43 120.1(5)
C9 Re4 C43 149.0(5)
C10 Re4 C43 173.0(5)
C41 Re4 C43 61.0(5)
C42 Re4 C43 36.6(5)
C8 Re4 C39 159.5(6)
C7 Re4 C39 135.5(4)
C9 Re4 C39 160.8(5)
C10 Re4 C39 137.0(5)
C41 Re4 C39 61.2(5)
C42 Re4 C39 61.0(5)
C43 Re4 C39 36.2(6)
C8 Re4 C40 154.0(5)
C7 Re4 C40 166.5(5)
C9 Re4 C40 123.2(5)
C10 Re4 C40 113.7(5)
C41 Re4 C40 36.9(6)
C42 Re4 C40 61.9(5)
C43 Re4 C40 62.0(5)
C39 Re4 C40 37.6(5)
C8 Re4 C6 64.6(5)
C7 Re4 C6 38.6(5)
C9 Re4 C6 64.6(5)
C10 Re4 C6 38.3(4)
C41 Re4 C6 155.6(5)
C42 Re4 C6 167.0(5)
C43 Re4 C6 139.4(5)
C39 Re4 C6 124.1(5)
C40 Re4 C6 130.1(5)
C8 Re4 La2 104.4(4)
C7 Re4 La2 66.6(3)
C9 Re4 La2 120.7(3)
C10 Re4 La2 91.7(3)
C41 Re4 La2 133.7(4)
C42 Re4 La2 120.4(3)
C43 Re4 La2 84.0(4)
C39 Re4 La2 72.6(3)
C40 Re4 La2 101.3(4)
C6 Re4 La2 56.6(3)
C49 C54 C53 116.8(16)
C49 C54 C55 122.4(18)
C53 C54 C55 120.8(18)
C53 C52 C51 122.3(19)
C54 C49 C50 120.2(18)
C52 C53 C54 120.9(18)
C50 C51 C52 114.2(18)
C51 C50 C49 125.5(19)

loop_
_geom_bond_atom_site_label_1
_geom_bond_atom_site_label_2
_geom_bond_distance
C1 C2 1.446(17)
C1 C5 1.462(19)
C1 Re1 2.230(13)
C1 La2 2.562(13)
C1 La1 2.580(12)
C2 C3 1.428(17)
C2 Re1 2.194(12)
C3 C4 1.40(2)
C3 Re1 2.236(12)
C4 C5 1.426(17)
C4 Re1 2.193(13)
C5 Re1 2.199(14)
C5 La2 3.096(14)
C6 C10 1.467(16)
C6 C7 1.47(2)
C6 Re4 2.250(12)
C6 La1 2.584(12)
C6 La2 2.626(11)
C7 C8 1.430(18)
C7 Re4 2.203(13)
C7 La2 2.986(12)
C8 C9 1.40(2)
C8 Re4 2.196(14)
C9 C10 1.428(19)
C9 Re4 2.204(12)
C10 Re4 2.215(13)
C11 C15 1.42(2)
C11 C12 1.45(2)
C11 Re2 2.213(10)
C11 La1 2.941(14)
C12 C13 1.39(2)
C12 Re2 2.218(12)
C13 C14 1.42(2)
C13 Re2 2.202(13)
C14 C15 1.405(19)
C14 Re2 2.211(14)
C15 Re2 2.228(11)
C16 C20 1.420(18)
C16 C17 1.45(2)
C16 Re2 2.232(13)
C16 La1 3.028(13)
C17 C18 1.427(19)
C17 Re2 2.228(11)
C18 C19 1.44(2)
C18 Re2 2.213(11)
C19 C20 1.442(19)
C19 Re2 2.217(11)
C20 Re2 2.228(11)
C21 C22 1.41(2)
C21 C25 1.436(18)
C21 Re1 2.234(13)
C22 C23 1.426(18)
C22 Re1 2.228(12)
C23 C24 1.42(2)
C23 Re1 2.213(14)
C24 C25 1.40(2)
C24 Re1 2.202(15)
C25 Re1 2.237(13)
C26 O1 1.447(14)
C26 C27 1.52(2)
C27 C28B 1.25(5)
C27 C28A 1.55(3)
C28A C29 1.44(3)
C28B C29 1.62(5)
C29 O1 1.436(16)
C30 C34 1.40(2)
C30 C31 1.437(18)
C30 Re3 2.218(12)
C31 C32 1.39(2)
C31 Re3 2.188(12)
C32 C33 1.392(18)
C32 Re3 2.176(14)
C33 C34 1.45(2)
C33 Re3 2.209(12)
C34 Re3 2.235(11)
C34 La2 2.969(15)
C35 O2 1.414(16)
C35 C36 1.52(2)
C36 C37 1.51(3)
C37 C38 1.52(2)
C38 O2 1.475(14)
C39 C43 1.39(2)
C39 C40 1.449(19)
C39 Re4 2.248(12)
C40 C41 1.42(2)
C40 Re4 2.249(15)
C41 C42 1.39(2)
C41 Re4 2.216(15)
C42 C43 1.39(2)
C42 Re4 2.219(14)
C43 Re4 2.223(15)
C44 C45 1.42(2)
C44 C48 1.44(2)
C44 Re3 2.235(13)
C45 C46 1.38(2)
C45 Re3 2.222(11)
C46 C47 1.42(2)
C46 Re3 2.212(11)
C47 C48 1.42(2)
C47 Re3 2.206(14)
C48 Re3 2.216(14)
C48 La2 3.003(12)
O1 La1 2.557(9)
O2 La2 2.582(9)
La1 Re1 3.0902(8)
La1 Re2 3.1089(8)
La1 La2 3.9467(10)
La2 Re4 3.0721(8)
La2 Re3 3.1017(9)
C54 C49 1.37(3)
C54 C53 1.43(3)
C54 C55 1.48(2)
C52 C53 1.37(3)
C52 C51 1.44(3)
C49 C50 1.39(3)
C51 C50 1.35(3)
